data_2013427
loop_
_publ_author_name
'H\"orner, Manfredo'
'Bresolin, Leandro.'
'Bordinhao, Jairo'
'Hartmann, Edmund.'
'Str\"ahle, Joachim.'

_publ_section_title
;
 1,3-Bis(4-nitrophenyl)triazene
;
_journal_issue 8
_journal_name_full 'Acta Crystallographica Section C'
_journal_page_first o426
_journal_page_last o427
_journal_paper_doi 10.1107/S0108270103012125
_journal_volume 59
_journal_year 2003
_chemical_formula_iupac 'C12 H9 N5 O4'
_chemical_formula_moiety 'C12 H9 N5 O4'
_chemical_formula_sum 'C12 H9 N5 O4'
_chemical_formula_weight 287.24
_space_group_IT_number 14
_symmetry_cell_setting monoclinic
_symmetry_space_group_name_Hall '-P 2ybc'
_symmetry_space_group_name_H-M 'P 1 21/c 1'
_cell_angle_alpha 90
_cell_angle_beta 93.442(11)
_cell_angle_gamma 90
_cell_formula_units_Z 4
_cell_length_a 13.4520(10)
_cell_length_b 13.671(2)
_cell_length_c 7.034(2)
_cell_measurement_reflns_used 25
_cell_measurement_temperature 293(2)
_cell_measurement_theta_max 25.42
_cell_measurement_theta_min 2.13
_cell_volume 1291.2(4)
_computing_cell_refinement 'CAD4 Express (Enraf Nonius, 1994)'
_computing_data_collection 'CAD4 Express (Enraf Nonius, 1994)'
_computing_data_reduction 'XCAD4 (Harms & Wocadlo, 1995)'
_computing_molecular_graphics 'Ortep-3 for Windows (Farrugia, 1997), PLATON (Spek 2003)'
_computing_publication_material 'WinGX publication routines (Farrugia, 1999)'
_computing_structure_refinement 'SHELXL97 (Sheldrick, 1997)'
_computing_structure_solution 'SHELXS97 (Sheldrick, 1997)'
_diffrn_measured_fraction_theta_full 0.99
_diffrn_measured_fraction_theta_max 0.99
_diffrn_measurement_device_type 'Enraf--Nonius CAD-4'
_diffrn_measurement_method \q/2\q
_diffrn_radiation_monochromator graphite
_diffrn_radiation_type MoK\a
_diffrn_radiation_wavelength 0.71073
_diffrn_reflns_av_R_equivalents 0.0166
_diffrn_reflns_limit_h_max 16
_diffrn_reflns_limit_h_min -16
_diffrn_reflns_limit_k_max 16
_diffrn_reflns_limit_k_min 0
_diffrn_reflns_limit_l_max 8
_diffrn_reflns_limit_l_min 0
_diffrn_reflns_number 2581
_diffrn_reflns_theta_full 25.42
_diffrn_reflns_theta_max 25.42
_diffrn_reflns_theta_min 2.13
_diffrn_standards_decay_% 1
_diffrn_standards_interval_time 60
_diffrn_standards_number 3
_exptl_absorpt_coefficient_mu 0.115
_exptl_absorpt_correction_type none
_exptl_crystal_colour yellow
_exptl_crystal_density_diffrn 1.478
_exptl_crystal_density_method 'not measured'
_exptl_crystal_description column
_exptl_crystal_F_000 592
_exptl_crystal_size_max 0.30
_exptl_crystal_size_mid 0.20
_exptl_crystal_size_min 0.10
_refine_diff_density_max 0.184
_refine_diff_density_min -0.156
_refine_ls_extinction_coef 0.015(2)
_refine_ls_extinction_expression Fc^*^=kFc[1+0.001xFc^2^\l^3^/sin(2\q)]^-1/4^
_refine_ls_extinction_method SHELXL97
_refine_ls_goodness_of_fit_ref 0.98
_refine_ls_hydrogen_treatment constr
_refine_ls_matrix_type full
_refine_ls_number_parameters 191
_refine_ls_number_reflns 2375
_refine_ls_number_restraints 0
_refine_ls_restrained_S_all 0.98
_refine_ls_R_factor_gt 0.0384
_refine_ls_shift/su_max 0
_refine_ls_structure_factor_coef Fsqd
_refine_ls_weighting_details 'calc w=1/[\s^2^(Fo^2^)+(0.0647P)^2^+0.0938P] where P=(Fo^2^+2Fc^2^)/3'
_refine_ls_weighting_scheme calc
_refine_ls_wR_factor_ref 0.1238
_reflns_number_gt 1405
_reflns_number_total 2375
_reflns_threshold_expression I>2sigma(I)
_cod_data_source_file fg1694.cif
_cod_data_source_block I
_cod_original_sg_symbol_H-M 'P 21/c'
_cod_database_code 2013427
_cod_database_fobs_code 2013427

loop_
_symmetry_equiv_pos_as_xyz
'x, y, z'
'-x, y+1/2, -z+1/2'
'-x, -y, -z'
'x, -y-1/2, z-1/2'

loop_
_atom_site_label
_atom_site_fract_x
_atom_site_fract_y
_atom_site_fract_z
_atom_site_U_iso_or_equiv
_atom_site_adp_type
_atom_site_calc_flag
_atom_site_refinement_flags
_atom_site_occupancy
_atom_site_disorder_assembly
_atom_site_disorder_group
_atom_site_type_symbol
O12 0.43782(12) 0.22721(11) 0.6682(3) 0.0800(6) Uani d . 1 . . O
O11 0.29617(13) 0.23236(11) 0.5167(3) 0.0851(6) Uani d . 1 . . O
O22 0.02435(16) 1.14876(15) 0.2175(3) 0.1060(8) Uani d . 1 . . O
O21 -0.06985(12) 1.02428(15) 0.1625(3) 0.0825(6) Uani d . 1 . . O
N11 0.37270(12) 0.68066(11) 0.6245(2) 0.0444(4) Uani d . 1 . . N
H11 0.4225 0.7100 0.6821 0.053 Uiso calc R 1 . . H
N12 0.29723(12) 0.73297(11) 0.5438(2) 0.0430(4) Uani d . 1 . . N
N13 0.30850(11) 0.82373(12) 0.5707(2) 0.0439(4) Uani d . 1 . . N
N1 0.36748(14) 0.27316(12) 0.5958(3) 0.0553(5) Uani d . 1 . . N
N2 0.00714(15) 1.06165(18) 0.2267(3) 0.0646(6) Uani d . 1 . . N
C11 0.37069(13) 0.57963(13) 0.6154(3) 0.0386(5) Uani d . 1 . . C
C12 0.44457(13) 0.52635(14) 0.7164(3) 0.0425(5) Uani d . 1 . . C
H12 0.4944 0.5589 0.7888 0.051 Uiso calc R 1 . . H
C13 0.44430(14) 0.42656(15) 0.7097(3) 0.0447(5) Uani d . 1 . . C
H13 0.4939 0.3908 0.7760 0.054 Uiso calc R 1 . . H
C14 0.36885(14) 0.37937(13) 0.6027(3) 0.0428(5) Uani d . 1 . . C
C15 0.29484(15) 0.43071(15) 0.5030(3) 0.0460(5) Uani d . 1 . . C
H15 0.2445 0.3975 0.4332 0.055 Uiso calc R 1 . . H
C16 0.29546(14) 0.53064(14) 0.5068(3) 0.0440(5) Uani d . 1 . . C
H16 0.2463 0.5659 0.4378 0.053 Uiso calc R 1 . . H
C21 0.22772(14) 0.87928(14) 0.4845(3) 0.0408(5) Uani d . 1 . . C
C22 0.14358(15) 0.83812(16) 0.3894(3) 0.0512(6) Uani d . 1 . . C
H22 0.1365 0.7705 0.3821 0.061 Uiso calc R 1 . . H
C23 0.07145(15) 0.89813(17) 0.3070(3) 0.0542(6) Uani d . 1 . . C
H23 0.0150 0.8717 0.2439 0.065 Uiso calc R 1 . . H
C24 0.08370(14) 0.99785(16) 0.3189(3) 0.0475(5) Uani d . 1 . . C
C25 0.16511(15) 1.04029(14) 0.4127(3) 0.0482(5) Uani d . 1 . . C
H25 0.1714 1.1080 0.4195 0.058 Uiso calc R 1 . . H
C26 0.23734(14) 0.97985(15) 0.4966(3) 0.0435(5) Uani d . 1 . . C
H26 0.2929 1.0070 0.5617 0.052 Uiso calc R 1 . . H

loop_
_atom_site_aniso_label
_atom_site_aniso_U_11
_atom_site_aniso_U_22
_atom_site_aniso_U_33
_atom_site_aniso_U_12
_atom_site_aniso_U_13
_atom_site_aniso_U_23
O12 0.0732(11) 0.0411(9) 0.1204(15) 0.0125(8) -0.0379(10) 0.0021(9)
O11 0.0788(12) 0.0477(10) 0.1234(16) -0.0128(9) -0.0386(11) -0.0085(10)
O22 0.1082(16) 0.0673(13) 0.1374(19) 0.0282(12) -0.0355(14) 0.0193(13)
O21 0.0473(10) 0.1146(16) 0.0835(13) 0.0179(10) -0.0142(9) 0.0088(11)
N11 0.0406(9) 0.0370(10) 0.0542(10) 0.0024(7) -0.0093(7) 0.0014(8)
N12 0.0439(9) 0.0387(10) 0.0460(10) 0.0031(8) -0.0008(7) 0.0020(8)
N13 0.0439(10) 0.0354(9) 0.0516(11) 0.0017(7) -0.0045(8) 0.0030(8)
N1 0.0564(11) 0.0379(10) 0.0694(13) -0.0015(9) -0.0141(10) -0.0017(9)
N2 0.0568(12) 0.0772(15) 0.0589(13) 0.0210(12) -0.0052(10) 0.0070(11)
C11 0.0370(10) 0.0367(11) 0.0418(11) 0.0008(9) 0.0005(9) 0.0017(9)
C12 0.0381(10) 0.0389(11) 0.0492(12) -0.0024(8) -0.0086(9) -0.0004(9)
C13 0.0399(11) 0.0416(12) 0.0513(13) 0.0041(9) -0.0085(9) 0.0035(10)
C14 0.0425(11) 0.0355(10) 0.0498(12) 0.0008(9) -0.0027(9) -0.0005(9)
C15 0.0417(11) 0.0437(11) 0.0508(13) -0.0030(10) -0.0127(9) -0.0013(10)
C16 0.0418(11) 0.0416(12) 0.0469(12) 0.0051(9) -0.0104(9) 0.0042(9)
C21 0.0382(10) 0.0398(11) 0.0441(11) 0.0036(8) 0.0006(9) 0.0020(9)
C22 0.0475(12) 0.0395(11) 0.0655(14) -0.0026(9) -0.0065(11) -0.0027(10)
C23 0.0376(11) 0.0591(14) 0.0644(14) 0.0013(10) -0.0110(10) -0.0036(11)
C24 0.0412(11) 0.0518(13) 0.0490(12) 0.0119(10) -0.0002(9) 0.0047(10)
C25 0.0525(12) 0.0380(12) 0.0536(13) 0.0057(9) 0.0003(10) 0.0015(9)
C26 0.0424(11) 0.0398(12) 0.0475(12) 0.0005(9) -0.0041(9) 0.0000(9)

loop_
_atom_type_symbol
_atom_type_description
_atom_type_scat_dispersion_real
_atom_type_scat_dispersion_imag
_atom_type_scat_source
C C 0.0033 0.0016 'International Tables Vol C Tables 4.2.6.8 and 6.1.1.4'
H H 0 0 'International Tables Vol C Tables 4.2.6.8 and 6.1.1.4'
N N 0.0061 0.0033 'International Tables Vol C Tables 4.2.6.8 and 6.1.1.4'
O O 0.0106 0.006 'International Tables Vol C Tables 4.2.6.8 and 6.1.1.4'

loop_
_geom_angle_atom_site_label_1
_geom_angle_atom_site_label_2
_geom_angle_atom_site_label_3
_geom_angle_site_symmetry_1
_geom_angle_site_symmetry_3
_geom_angle
_geom_angle_publ_flag
N2 O21 O21 . 3_575 79.90(13) ?
N2 O21 C16 . 2 153.54(16) ?
O21 O21 C16 3_575 2 109.49(9) ?
N12 N11 C11 . . 120.09(16) yes
N12 N11 O12 . 2_656 135.19(12) ?
C11 N11 O12 . 2_656 104.71(11) ?
N12 N11 C21 . 4_576 89.44(11) ?
C11 N11 C21 . 4_576 77.44(11) ?
O12 N11 C21 2_656 4_576 101.72(7) ?
N12 N11 H11 . . 120.0 ?
C11 N11 H11 . . 120.0 ?
C21 N11 H11 4_576 . 103.1 ?
N13 N12 N11 . . 112.32(15) yes
N12 N13 C21 . . 112.14(15) yes
O11 N1 O12 . . 121.69(18) ?
O11 N1 C14 . . 118.83(18) ?
O12 N1 C14 . . 119.48(17) ?
O22 N2 O21 . . 123.5(2) ?
O22 N2 C24 . . 118.3(2) ?
O21 N2 C24 . . 118.2(2) ?
N11 C11 C12 . . 119.18(17) ?
N11 C11 C16 . . 120.93(16) ?
C12 C11 C16 . . 119.88(17) ?
C13 C12 C11 . . 120.33(18) ?
C13 C12 H12 . . 119.8 ?
C11 C12 H12 . . 119.8 ?
C12 C13 C14 . . 118.96(18) ?
C12 C13 H13 . . 120.5 ?
C14 C13 H13 . . 120.5 ?
C15 C14 C13 . . 121.56(18) ?
C15 C14 N1 . . 119.05(18) ?
C13 C14 N1 . . 119.39(17) ?
C16 C15 C14 . . 119.80(19) ?
C16 C15 H15 . . 120.1 ?
C14 C15 H15 . . 120.1 ?
C15 C16 C11 . . 119.46(18) ?
C15 C16 O21 . 2_545 87.76(13) ?
C11 C16 O21 . 2_545 148.78(13) ?
C15 C16 H16 . . 120.3 ?
C11 C16 H16 . . 120.3 ?
C26 C21 C22 . . 119.97(19) ?
C26 C21 N13 . . 115.84(18) ?
C22 C21 N13 . . 124.18(18) ?
C23 C22 C21 . . 119.5(2) ?
C23 C22 H22 . . 120.2 ?
C21 C22 H22 . . 120.2 ?
C22 C23 C24 . . 119.21(19) ?
C22 C23 H23 . . 120.4 ?
C24 C23 H23 . . 120.4 ?
C25 C24 C23 . . 122.50(18) ?
C25 C24 N2 . . 118.6(2) ?
C23 C24 N2 . . 118.9(2) ?
C24 C25 C26 . . 118.24(19) ?
C24 C25 H25 . . 120.9 ?
C26 C25 H25 . . 120.9 ?
C25 C26 C21 . . 120.52(19) ?
C25 C26 H26 . . 119.7 ?
C21 C26 H26 . . 119.7 ?

loop_
_geom_bond_atom_site_label_1
_geom_bond_atom_site_label_2
_geom_bond_site_symmetry_2
_geom_bond_distance
_geom_bond_publ_flag
O12 N1 . 1.221(2) yes
O11 N1 . 1.215(2) yes
O22 N2 . 1.216(3) yes
O21 N2 . 1.217(2) yes
N11 N12 . 1.340(2) yes
N11 C11 . 1.383(2) yes
N11 H11 . 0.86 ?
N12 N13 . 1.263(2) yes
N13 C21 . 1.430(2) yes
N1 C14 . 1.453(2) ?
N2 C24 . 1.470(3) ?
C11 C12 . 1.392(2) ?
C11 C16 . 1.401(3) ?
C12 C13 . 1.365(3) ?
C12 H12 . 0.93 ?
C13 C14 . 1.386(3) ?
C13 H13 . 0.93 ?
C14 C15 . 1.375(3) ?
C15 C16 . 1.366(3) ?
C15 H15 . 0.93 ?
C16 H16 . 0.93 ?
C21 C26 . 1.383(2) ?
C21 C22 . 1.398(3) ?
C22 C23 . 1.372(3) ?
C22 H22 . 0.93 ?
C23 C24 . 1.375(3) ?
C23 H23 . 0.93 ?
C24 C25 . 1.373(3) ?
C25 C26 . 1.381(3) ?
C25 H25 . 0.93 ?
C26 H26 . 0.93 ?

loop_
_geom_hbond_atom_site_label_D
_geom_hbond_atom_site_label_H
_geom_hbond_atom_site_label_A
_geom_hbond_site_symmetry_A
_geom_hbond_distance_DH
_geom_hbond_distance_HA
_geom_hbond_distance_DA
_geom_hbond_angle_DHA
_geom_hbond_publ_flag
N11 H11 O12 2_656 0.86 2.11 2.929(2) 159 y
C12 H12 O12 2_656 0.93 2.49 3.248(3) 139 y
C16 H16 O21 2_545 0.93 2.50 3.194(3) 131 y
C25 H25 O11 1_565 0.93 2.46 3.222(3) 140 y

loop_
_cod_related_entry_id
_cod_related_entry_database
_cod_related_entry_code
1 ChemSpider 192184
